data_8103238
loop_
_publ_author_name
'Jian-Hua Qin'
'Ai-Qin Tian'
'Jian-Ge Wang'
'Pu-Zhou Hu'

_publ_section_title
;
 Crystal structure of
 catena-bis[2,2'-(1,3-propanedithio)-bis(1,3,4-thiadiazole)]bis(2,4,6-trinitrophenolate)copper(II),
 Cu(C7H8N4S4)2(C6H2N3O7)2
;
_journal_issue 4
_journal_name_full 'Zeitschrift f\"ur Kristallographie - New Crystal Structures'
_journal_page_first 465
_journal_volume 226
_journal_year 2011
_chemical_formula_sum 'C26 H20 Cu N14 O14 S8'
_chemical_formula_weight 1072.58
_space_group_IT_number 2
_symmetry_cell_setting triclinic
_symmetry_space_group_name_Hall '-P 1'
_symmetry_space_group_name_H-M 'P -1'
_atom_sites_solution_hydrogens geom
_atom_sites_solution_primary direct
_atom_sites_solution_secondary difmap
_audit_creation_method SHELXL-97
_cell_angle_alpha 65.594(2)
_cell_angle_beta 70.588(2)
_cell_angle_gamma 73.989(2)
_cell_formula_units_Z 1
_cell_length_a 8.7088(12)
_cell_length_b 11.4924(16)
_cell_length_c 11.8448(17)
_cell_measurement_reflns_used 2865
_cell_measurement_temperature 291(2)
_cell_measurement_theta_max 27.33
_cell_measurement_theta_min 2.51
_cell_volume 1004.9(2)
_computing_cell_refinement 'Bruker SMART'
_computing_data_collection 'Bruker SMART'
_computing_data_reduction 'Bruker SAINT'
_computing_molecular_graphics 'Bruker SHELXTL'
_computing_publication_material 'Bruker SHELXTL'
_computing_structure_refinement 'SHELXL-97 (Sheldrick, 1997)'
_computing_structure_solution 'SHELXS-97 (Sheldrick, 1990)'
_diffrn_ambient_temperature 291(2)
_diffrn_measured_fraction_theta_full 0.993
_diffrn_measured_fraction_theta_max 0.993
_diffrn_measurement_device_type 'CCD area detector'
_diffrn_measurement_method 'phi and omega scans'
_diffrn_radiation_monochromator graphite
_diffrn_radiation_source 'fine-focus sealed tube'
_diffrn_radiation_type MoK\a
_diffrn_radiation_wavelength 0.71073
_diffrn_reflns_av_R_equivalents 0.0197
_diffrn_reflns_av_sigmaI/netI 0.0306
_diffrn_reflns_limit_h_max 10
_diffrn_reflns_limit_h_min -10
_diffrn_reflns_limit_k_max 13
_diffrn_reflns_limit_k_min -13
_diffrn_reflns_limit_l_max 14
_diffrn_reflns_limit_l_min -14
_diffrn_reflns_number 7518
_diffrn_reflns_theta_full 25.50
_diffrn_reflns_theta_max 25.50
_diffrn_reflns_theta_min 2.51
_exptl_absorpt_coefficient_mu 1.043
_exptl_absorpt_correction_T_max 0.8273
_exptl_absorpt_correction_T_min 0.6940
_exptl_absorpt_correction_type multi-scan
_exptl_absorpt_process_details SADABS
_exptl_crystal_density_diffrn 1.772
_exptl_crystal_density_method 'not measured'
_exptl_crystal_F_000 543
_exptl_crystal_size_max 0.38
_exptl_crystal_size_mid 0.26
_exptl_crystal_size_min 0.19
_refine_diff_density_max 0.806
_refine_diff_density_min -0.570
_refine_diff_density_rms 0.063
_refine_ls_extinction_method none
_refine_ls_goodness_of_fit_ref 1.050
_refine_ls_hydrogen_treatment constr
_refine_ls_matrix_type full
_refine_ls_number_parameters 286
_refine_ls_number_reflns 3714
_refine_ls_number_restraints 0
_refine_ls_restrained_S_all 1.050
_refine_ls_R_factor_all 0.0474
_refine_ls_R_factor_gt 0.0377
_refine_ls_shift/su_max 0.001
_refine_ls_shift/su_mean 0.000
_refine_ls_structure_factor_coef Fsqd
_refine_ls_weighting_details 'calc w=1/[\s^2^(Fo^2^)+(0.0393P)^2^+0.9977P] where P=(Fo^2^+2Fc^2^)/3'
_refine_ls_weighting_scheme calc
_refine_ls_wR_factor_gt 0.0895
_refine_ls_wR_factor_ref 0.0957
_reflns_number_gt 3096
_reflns_number_total 3714
_reflns_threshold_expression >2sigma(I)
_cod_data_source_file 1267-3576.cff
_cod_data_source_block b
_cod_depositor_comments
;
The following automatic conversions were performed:

'_symmetry_cell_setting' value 'Triclinic' changed to 'triclinic'
according to /home/saulius/struct/CIF-dictionaries/cif_core.dic
dictionary named 'cif_core.dic' version 2.4.1 from
2010-06-29.

'_exptl_absorpt_correction_type' value 'MULTI-SCAN'
changed to 'multi-scan' according to
/home/saulius/struct/CIF-dictionaries/cif_core.dic dictionary named
'cif_core.dic' version 2.4.1 from
2010-06-29.

'_refine_ls_hydrogen_treatment' value 'CONSTR' changed
to 'constr' according to
/home/saulius/struct/CIF-dictionaries/cif_core.dic dictionary named
'cif_core.dic' version 2.4.1 from 2010-06-29.

Automatic conversion script
Id: cif_fix_values 1715 2011-07-08 13:25:40Z adriana 
;
_cod_original_sg_symbol_H-M P-1
_cod_database_code 8103238

loop_
_symmetry_equiv_pos_as_xyz
'x, y, z'
'-x, -y, -z'

loop_
_atom_site_label
_atom_site_type_symbol
_atom_site_fract_x
_atom_site_fract_y
_atom_site_fract_z
_atom_site_U_iso_or_equiv
_atom_site_adp_type
_atom_site_occupancy
_atom_site_symmetry_multiplicity
_atom_site_calc_flag
_atom_site_refinement_flags
Cu1 Cu 0.5000 1.0000 0.5000 0.02785(14) Uani 1 2 d S
S1 S -0.04129(10) 1.03231(9) 0.69528(8) 0.0526(3) Uani 1 1 d .
S2 S -0.00271(11) 0.82549(10) 0.94680(9) 0.0635(3) Uani 1 1 d .
S3 S 0.42660(11) 0.09154(7) 1.11444(7) 0.0433(2) Uani 1 1 d .
S4 S 0.30196(13) 0.37605(8) 1.04862(8) 0.0500(2) Uani 1 1 d .
O1 O 0.7934(3) 1.2120(2) 0.4934(3) 0.0682(8) Uani 1 1 d .
O2 O 0.9007(3) 1.3263(3) 0.2985(3) 0.0641(7) Uani 1 1 d .
O3 O 0.6029(3) 1.7648(2) 0.1651(2) 0.0554(7) Uani 1 1 d .
O4 O 0.3394(3) 1.7885(2) 0.1928(3) 0.0686(8) Uani 1 1 d .
O5 O 0.0668(3) 1.3871(3) 0.4626(3) 0.0612(7) Uani 1 1 d .
O6 O 0.1517(4) 1.3157(3) 0.6334(3) 0.0769(9) Uani 1 1 d .
O7 O 0.4712(3) 1.20417(19) 0.5154(2) 0.0415(5) Uani 1 1 d .
N1 N 0.2667(3) 0.9883(2) 0.6072(2) 0.0306(5) Uani 1 1 d .
N2 N 0.2387(3) 0.9011(2) 0.7319(2) 0.0375(6) Uani 1 1 d .
N3 N 0.4252(3) 0.0748(2) 1.3340(2) 0.0294(5) Uani 1 1 d .
N4 N 0.3697(3) 0.2052(2) 1.2744(2) 0.0333(5) Uani 1 1 d .
N5 N 0.7829(4) 1.3003(3) 0.3922(3) 0.0453(7) Uani 1 1 d .
N6 N 0.4710(4) 1.7226(2) 0.2141(2) 0.0438(7) Uani 1 1 d .
N7 N 0.1708(3) 1.3696(3) 0.5185(3) 0.0458(7) Uani 1 1 d .
C1 C 0.1342(4) 1.0607(3) 0.5755(3) 0.0382(7) Uani 1 1 d .
H1A H 0.1345 1.1229 0.4945 0.046 Uiso 1 1 calc R
C2 C 0.0833(4) 0.9152(3) 0.7893(3) 0.0401(7) Uani 1 1 d .
C3 C 0.1696(5) 0.6878(4) 0.9772(4) 0.0624(11) Uani 1 1 d .
H3A H 0.2023 0.6499 0.9115 0.075 Uiso 1 1 calc R
H3B H 0.2641 0.7176 0.9761 0.075 Uiso 1 1 calc R
C4 C 0.1107(5) 0.5919(4) 1.1030(4) 0.0625(10) Uani 1 1 d .
H4A H 0.0198 0.5601 1.1008 0.075 Uiso 1 1 calc R
H4B H 0.0690 0.6337 1.1661 0.075 Uiso 1 1 calc R
C5 C 0.4577(4) 0.0071(3) 1.2631(3) 0.0354(7) Uani 1 1 d .
H5 H 0.4955 -0.0816 1.2912 0.043 Uiso 1 1 calc R
C6 C 0.3646(4) 0.2269(3) 1.1580(3) 0.0334(6) Uani 1 1 d .
C7 C 0.2432(5) 0.4783(3) 1.1441(4) 0.0551(9) Uani 1 1 d .
H7A H 0.2033 0.4269 1.2334 0.066 Uiso 1 1 calc R
H7B H 0.3396 0.5104 1.1363 0.066 Uiso 1 1 calc R
C8 C 0.4750(4) 1.3221(3) 0.4542(3) 0.0316(6) Uani 1 1 d .
C9 C 0.6222(4) 1.3802(3) 0.3832(3) 0.0323(6) Uani 1 1 d .
C10 C 0.6201(4) 1.5085(3) 0.3068(3) 0.0333(6) Uani 1 1 d .
H10 H 0.7186 1.5406 0.2613 0.040 Uiso 1 1 calc R
C11 C 0.4713(4) 1.5894(3) 0.2980(3) 0.0333(6) Uani 1 1 d .
C12 C 0.3227(4) 1.5439(3) 0.3662(3) 0.0351(7) Uani 1 1 d .
H12 H 0.2226 1.5988 0.3597 0.042 Uiso 1 1 calc R
C13 C 0.3276(4) 1.4166(3) 0.4430(3) 0.0329(6) Uani 1 1 d .

loop_
_atom_site_aniso_label
_atom_site_aniso_U_11
_atom_site_aniso_U_22
_atom_site_aniso_U_33
_atom_site_aniso_U_23
_atom_site_aniso_U_13
_atom_site_aniso_U_12
Cu1 0.0248(3) 0.0275(3) 0.0263(3) -0.0043(2) -0.00960(19) -0.00112(19)
S1 0.0293(4) 0.0484(5) 0.0469(5) 0.0048(4) -0.0061(4) 0.0057(4)
S2 0.0432(5) 0.0599(6) 0.0469(5) 0.0154(4) -0.0051(4) -0.0085(4)
S3 0.0694(6) 0.0299(4) 0.0294(4) -0.0069(3) -0.0182(4) -0.0048(4)
S4 0.0814(7) 0.0296(4) 0.0352(4) -0.0038(3) -0.0280(4) 0.0011(4)
O1 0.0643(17) 0.0485(16) 0.082(2) 0.0023(14) -0.0487(15) 0.0022(13)
O2 0.0393(14) 0.0713(19) 0.0797(19) -0.0310(16) -0.0118(14) -0.0026(13)
O3 0.0781(18) 0.0345(13) 0.0455(14) -0.0035(11) -0.0071(13) -0.0238(13)
O4 0.0716(19) 0.0337(14) 0.0610(17) 0.0015(12) -0.0089(14) 0.0132(13)
O5 0.0415(14) 0.0659(18) 0.086(2) -0.0391(15) -0.0120(14) -0.0094(12)
O6 0.074(2) 0.085(2) 0.0452(16) -0.0042(15) 0.0077(14) -0.0294(16)
O7 0.0584(14) 0.0219(11) 0.0393(12) -0.0016(9) -0.0172(10) -0.0075(10)
N1 0.0295(12) 0.0250(12) 0.0325(13) -0.0054(10) -0.0099(10) -0.0022(10)
N2 0.0304(13) 0.0320(14) 0.0376(14) 0.0014(11) -0.0103(11) -0.0059(11)
N3 0.0283(12) 0.0265(12) 0.0292(12) -0.0048(10) -0.0098(10) -0.0029(10)
N4 0.0374(14) 0.0265(12) 0.0306(13) -0.0049(10) -0.0135(11) 0.0010(10)
N5 0.0451(17) 0.0373(16) 0.0615(19) -0.0175(14) -0.0274(15) -0.0016(13)
N6 0.067(2) 0.0265(14) 0.0292(14) -0.0086(11) -0.0078(13) -0.0021(14)
N7 0.0420(16) 0.0372(15) 0.0545(18) -0.0194(14) -0.0027(14) -0.0072(12)
C1 0.0328(16) 0.0330(16) 0.0360(16) -0.0028(13) -0.0092(13) 0.0000(13)
C2 0.0340(17) 0.0320(16) 0.0396(17) 0.0005(13) -0.0096(13) -0.0035(13)
C3 0.046(2) 0.067(3) 0.051(2) -0.0001(19) -0.0146(17) -0.0045(18)
C4 0.068(3) 0.046(2) 0.058(2) -0.0096(18) -0.014(2) -0.0030(19)
C5 0.0455(18) 0.0251(15) 0.0322(15) -0.0050(12) -0.0137(13) -0.0038(13)
C6 0.0396(16) 0.0257(15) 0.0303(15) -0.0049(12) -0.0114(13) -0.0031(12)
C7 0.073(3) 0.0393(19) 0.059(2) -0.0204(17) -0.031(2) 0.0042(17)
C8 0.0415(17) 0.0262(15) 0.0275(14) -0.0064(12) -0.0133(12) -0.0054(12)
C9 0.0379(16) 0.0268(15) 0.0340(15) -0.0095(12) -0.0157(13) -0.0014(12)
C10 0.0398(17) 0.0299(15) 0.0311(15) -0.0089(12) -0.0077(13) -0.0113(13)
C11 0.0503(18) 0.0218(14) 0.0253(14) -0.0052(11) -0.0106(13) -0.0056(13)
C12 0.0424(17) 0.0280(15) 0.0348(16) -0.0132(13) -0.0150(13) 0.0041(13)
C13 0.0391(16) 0.0284(15) 0.0308(15) -0.0084(12) -0.0078(13) -0.0091(13)

loop_
_atom_type_symbol
_atom_type_description
_atom_type_scat_dispersion_real
_atom_type_scat_dispersion_imag
_atom_type_scat_source
C C 0.0033 0.0016 'International Tables Vol C Tables 4.2.6.8 and 6.1.1.4'
H H 0.0000 0.0000 'International Tables Vol C Tables 4.2.6.8 and 6.1.1.4'
N N 0.0061 0.0033 'International Tables Vol C Tables 4.2.6.8 and 6.1.1.4'
O O 0.0106 0.0060 'International Tables Vol C Tables 4.2.6.8 and 6.1.1.4'
S S 0.1246 0.1234 'International Tables Vol C Tables 4.2.6.8 and 6.1.1.4'
Cu Cu 0.3201 1.2651 'International Tables Vol C Tables 4.2.6.8 and 6.1.1.4'

loop_
_geom_angle_atom_site_label_1
_geom_angle_atom_site_label_2
_geom_angle_atom_site_label_3
_geom_angle
_geom_angle_site_symmetry_1
_geom_angle_site_symmetry_3
N1 Cu1 N1 180.000(1) . 2_676
N1 Cu1 N3 91.85(9) . 1_564
N1 Cu1 N3 88.15(9) 2_676 1_564
N1 Cu1 N3 88.15(9) . 2_667
N1 Cu1 N3 91.85(9) 2_676 2_667
N3 Cu1 N3 179.998(1) 1_564 2_667
N1 Cu1 O7 91.34(9) . 2_676
N1 Cu1 O7 88.66(9) 2_676 2_676
N3 Cu1 O7 85.54(8) 1_564 2_676
N3 Cu1 O7 94.46(8) 2_667 2_676
N1 Cu1 O7 88.66(9) . .
N1 Cu1 O7 91.34(9) 2_676 .
N3 Cu1 O7 94.46(8) 1_564 .
N3 Cu1 O7 85.54(8) 2_667 .
O7 Cu1 O7 180.0 2_676 .
C1 S1 C2 86.81(15) . .
C2 S2 C3 99.75(16) . .
C5 S3 C6 86.72(14) . .
C6 S4 C7 100.88(15) . .
C8 O7 Cu1 145.23(19) . .
C1 N1 N2 113.6(2) . .
C1 N1 Cu1 126.8(2) . .
N2 N1 Cu1 119.41(17) . .
C2 N2 N1 110.7(2) . .
C5 N3 N4 113.6(2) . .
C5 N3 Cu1 120.55(19) . 1_546
N4 N3 Cu1 124.52(17) . 1_546
C6 N4 N3 110.0(2) . .
O1 N5 O2 123.6(3) . .
O1 N5 C9 118.0(3) . .
O2 N5 C9 118.4(3) . .
O4 N6 O3 123.0(3) . .
O4 N6 C11 118.3(3) . .
O3 N6 C11 118.7(3) . .
O6 N7 O5 123.6(3) . .
O6 N7 C13 118.0(3) . .
O5 N7 C13 118.3(3) . .
N1 C1 S1 114.1(2) . .
N1 C1 H1A 122.9 . .
S1 C1 H1A 122.9 . .
N2 C2 S1 114.8(2) . .
N2 C2 S2 125.1(2) . .
S1 C2 S2 120.10(18) . .
C4 C3 S2 107.6(3) . .
C4 C3 H3A 110.2 . .
S2 C3 H3A 110.2 . .
C4 C3 H3B 110.2 . .
S2 C3 H3B 110.2 . .
H3A C3 H3B 108.5 . .
C3 C4 C7 113.1(3) . .
C3 C4 H4A 109.0 . .
C7 C4 H4A 109.0 . .
C3 C4 H4B 109.0 . .
C7 C4 H4B 109.0 . .
H4A C4 H4B 107.8 . .
N3 C5 S3 115.0(2) . .
N3 C5 H5 122.5 . .
S3 C5 H5 122.5 . .
N4 C6 S3 114.7(2) . .
N4 C6 S4 125.9(2) . .
S3 C6 S4 119.33(17) . .
C4 C7 S4 112.2(3) . .
C4 C7 H7A 109.2 . .
S4 C7 H7A 109.2 . .
C4 C7 H7B 109.2 . .
S4 C7 H7B 109.2 . .
H7A C7 H7B 107.9 . .
O7 C8 C13 122.4(3) . .
O7 C8 C9 125.7(3) . .
C13 C8 C9 111.8(2) . .
C10 C9 C8 123.6(3) . .
C10 C9 N5 117.2(3) . .
C8 C9 N5 119.2(3) . .
C9 C10 C11 119.6(3) . .
C9 C10 H10 120.2 . .
C11 C10 H10 120.2 . .
C10 C11 C12 121.2(3) . .
C10 C11 N6 119.0(3) . .
C12 C11 N6 119.7(3) . .
C13 C12 C11 118.2(3) . .
C13 C12 H12 120.9 . .
C11 C12 H12 120.9 . .
C12 C13 C8 125.3(3) . .
C12 C13 N7 118.2(3) . .
C8 C13 N7 116.4(3) . .

loop_
_geom_bond_atom_site_label_1
_geom_bond_atom_site_label_2
_geom_bond_distance
_geom_bond_site_symmetry_2
Cu1 N1 2.013(2) .
Cu1 N1 2.013(2) 2_676
Cu1 N3 2.043(2) 1_564
Cu1 N3 2.043(2) 2_667
Cu1 O7 2.367(2) 2_676
Cu1 O7 2.367(2) .
S1 C1 1.705(3) .
S1 C2 1.728(3) .
S2 C2 1.736(3) .
S2 C3 1.861(4) .
S3 C5 1.696(3) .
S3 C6 1.730(3) .
S4 C6 1.741(3) .
S4 C7 1.817(4) .
O1 N5 1.221(4) .
O2 N5 1.230(4) .
O3 N6 1.234(4) .
O4 N6 1.227(4) .
O5 N7 1.219(4) .
O6 N7 1.214(4) .
O7 C8 1.250(3) .
N1 C1 1.290(4) .
N1 N2 1.385(3) .
N2 C2 1.295(4) .
N3 C5 1.286(4) .
N3 N4 1.389(3) .
N3 Cu1 2.043(2) 1_546
N4 C6 1.310(4) .
N5 C9 1.457(4) .
N6 C11 1.440(4) .
N7 C13 1.467(4) .
C1 H1A 0.9300 .
C3 C4 1.464(5) .
C3 H3A 0.9700 .
C3 H3B 0.9700 .
C4 C7 1.513(5) .
C4 H4A 0.9700 .
C4 H4B 0.9700 .
C5 H5 0.9300 .
C7 H7A 0.9700 .
C7 H7B 0.9700 .
C8 C13 1.438(4) .
C8 C9 1.445(4) .
C9 C10 1.373(4) .
C10 C11 1.378(4) .
C10 H10 0.9300 .
C11 C12 1.389(4) .
C12 C13 1.365(4) .
C12 H12 0.9300 .

loop_
_geom_torsion_atom_site_label_1
_geom_torsion_atom_site_label_2
_geom_torsion_atom_site_label_3
_geom_torsion_atom_site_label_4
_geom_torsion
_geom_torsion_site_symmetry_1
N1 Cu1 O7 C8 -120.4(4) .
N1 Cu1 O7 C8 59.6(4) 2_676
N3 Cu1 O7 C8 -28.6(4) 1_564
N3 Cu1 O7 C8 151.4(4) 2_667
O7 Cu1 O7 C8 150(100) 2_676
N1 Cu1 N1 C1 -16(100) 2_676
N3 Cu1 N1 C1 -28.2(3) 1_564
N3 Cu1 N1 C1 151.8(3) 2_667
O7 Cu1 N1 C1 -113.8(3) 2_676
O7 Cu1 N1 C1 66.2(3) .
N1 Cu1 N1 N2 169(100) 2_676
N3 Cu1 N1 N2 156.6(2) 1_564
N3 Cu1 N1 N2 -23.4(2) 2_667
O7 Cu1 N1 N2 71.1(2) 2_676
O7 Cu1 N1 N2 -108.9(2) .
C1 N1 N2 C2 -1.4(4) .
Cu1 N1 N2 C2 174.3(2) .
C5 N3 N4 C6 -0.1(3) .
Cu1 N3 N4 C6 166.51(19) 1_546
N2 N1 C1 S1 0.7(3) .
Cu1 N1 C1 S1 -174.67(14) .
C2 S1 C1 N1 0.1(3) .
N1 N2 C2 S1 1.6(3) .
N1 N2 C2 S2 -179.5(2) .
C1 S1 C2 N2 -1.0(3) .
C1 S1 C2 S2 -180.0(2) .
C3 S2 C2 N2 -16.6(4) .
C3 S2 C2 S1 162.2(2) .
C2 S2 C3 C4 -173.1(3) .
S2 C3 C4 C7 -175.9(3) .
N4 N3 C5 S3 0.3(3) .
Cu1 N3 C5 S3 -166.96(14) 1_546
C6 S3 C5 N3 -0.3(2) .
N3 N4 C6 S3 -0.1(3) .
N3 N4 C6 S4 179.8(2) .
C5 S3 C6 N4 0.2(2) .
C5 S3 C6 S4 -179.7(2) .
C7 S4 C6 N4 -2.4(3) .
C7 S4 C6 S3 177.5(2) .
C3 C4 C7 S4 -69.4(4) .
C6 S4 C7 C4 -151.7(3) .
Cu1 O7 C8 C13 101.5(4) .
Cu1 O7 C8 C9 -76.1(4) .
O7 C8 C9 C10 173.2(3) .
C13 C8 C9 C10 -4.6(4) .
O7 C8 C9 N5 -7.1(4) .
C13 C8 C9 N5 175.1(2) .
O1 N5 C9 C10 147.1(3) .
O2 N5 C9 C10 -32.0(4) .
O1 N5 C9 C8 -32.7(4) .
O2 N5 C9 C8 148.3(3) .
C8 C9 C10 C11 1.7(4) .
N5 C9 C10 C11 -178.0(3) .
C9 C10 C11 C12 0.8(4) .
C9 C10 C11 N6 -177.9(3) .
O4 N6 C11 C10 169.6(3) .
O3 N6 C11 C10 -9.1(4) .
O4 N6 C11 C12 -9.0(4) .
O3 N6 C11 C12 172.2(3) .
C10 C11 C12 C13 0.2(4) .
N6 C11 C12 C13 178.8(3) .
C11 C12 C13 C8 -3.8(4) .
C11 C12 C13 N7 177.9(3) .
O7 C8 C13 C12 -172.1(3) .
C9 C8 C13 C12 5.7(4) .
O7 C8 C13 N7 6.2(4) .
C9 C8 C13 N7 -176.0(2) .
O6 N7 C13 C12 -125.2(3) .
O5 N7 C13 C12 54.6(4) .
O6 N7 C13 C8 56.3(4) .
O5 N7 C13 C8 -123.8(3) .
